data_7056386
loop_
_publ_author_name
'Murali, Karunanidhi'
'Sparkes, Hazel Anne'
'Pandiyan, B.Vijaya'
'Prasad, Rajendra'

_publ_section_title
;
 Synthesis, Photophysical Properties and DFT analysis of Highly
 substituted Pyrido Carbazole-based &#x201C;push pull&#x201D; chromophores
;
_journal_name_full 'New J. Chem.'
_journal_paper_doi 10.1039/C7NJ00643H
_journal_year 2017
_chemical_absolute_configuration unk
_chemical_formula_moiety 'C23 H17 N3 O'
_chemical_formula_sum 'C23 H17 N3 O'
_chemical_formula_weight 351.39
_chemical_name_systematic
;
 ?
;
_space_group_crystal_system monoclinic
_space_group_IT_number 4
_space_group_name_Hall 'P 2yb'
_space_group_name_H-M_alt 'P 1 21 1'
_symmetry_space_group_name_Hall 'P 2yb'
_symmetry_space_group_name_H-M 'P 1 21 1'
_atom_sites_solution_hydrogens geom
_audit_creation_date 2016-08-10
_audit_creation_method
;
Olex2 1.2
(compiled 2016.02.19 svn.r3266 for OlexSys, GUI svn.r5155)
;
_audit_update_record
;
2016-08-10 deposited with the CCDC.
2017-06-28 downloaded from the CCDC.
;
_cell_angle_alpha 90
_cell_angle_beta 92.893(6)
_cell_angle_gamma 90
_cell_formula_units_Z 8
_cell_length_a 13.4283(10)
_cell_length_b 15.7465(11)
_cell_length_c 16.5327(11)
_cell_measurement_reflns_used 2495
_cell_measurement_temperature 100(2)
_cell_measurement_theta_max 22.27
_cell_measurement_theta_min 2.30
_cell_volume 3491.4(4)
_computing_cell_refinement 'SAINT v8.34A (Bruker, 2013)'
_computing_data_reduction 'SAINT v8.34A (Bruker, 2013)'
_computing_molecular_graphics 'Olex2 (Dolomanov et al., 2009)'
_computing_publication_material 'Olex2 (Dolomanov et al., 2009)'
_computing_structure_refinement 'ShelXL (Sheldrick, 2015)'
_diffrn_ambient_temperature 100(2)
_diffrn_detector 'Bruker area detector'
_diffrn_detector_type 'CCD area detector'
_diffrn_measured_fraction_theta_full 1.000
_diffrn_measured_fraction_theta_max 1.000
_diffrn_measurement_device 'Bruker Apex II kappa CCD area detector'
_diffrn_measurement_device_type 'Bruker Apex II kappa CCD area detector'
_diffrn_measurement_method '\f and \w scans'
_diffrn_radiation_monochromator graphite
_diffrn_radiation_type MoK\a
_diffrn_radiation_wavelength 0.71073
_diffrn_reflns_av_R_equivalents 0.0767
_diffrn_reflns_av_unetI/netI 0.1159
_diffrn_reflns_Laue_measured_fraction_full 1.000
_diffrn_reflns_Laue_measured_fraction_max 1.000
_diffrn_reflns_limit_h_max 16
_diffrn_reflns_limit_h_min -16
_diffrn_reflns_limit_k_max 19
_diffrn_reflns_limit_k_min -19
_diffrn_reflns_limit_l_max 20
_diffrn_reflns_limit_l_min -20
_diffrn_reflns_number 28602
_diffrn_reflns_point_group_measured_fraction_full 0.929
_diffrn_reflns_point_group_measured_fraction_max 0.925
_diffrn_reflns_theta_full 26.000
_diffrn_reflns_theta_max 26.373
_diffrn_reflns_theta_min 1.233
_diffrn_source 'fine-focus sealed tube'
_diffrn_standards_number 0
_exptl_absorpt_coefficient_mu 0.084
_exptl_absorpt_correction_T_max 0.7456
_exptl_absorpt_correction_T_min 0.6852
_exptl_absorpt_correction_type multi-scan
_exptl_absorpt_process_details
;
SADABS-2014/5 (Bruker,2014/5) was used for absorption correction.
wR2(int) was 0.0684 before and 0.0572 after correction.
The Ratio of minimum to maximum transmission is 0.9190.
The \l/2 correction factor is 0.00150.
;
_exptl_crystal_colour colourless
_exptl_crystal_colour_primary colourless
_exptl_crystal_density_diffrn 1.337
_exptl_crystal_description plate
_exptl_crystal_F_000 1472
_exptl_crystal_size_max 0.328
_exptl_crystal_size_mid 0.272
_exptl_crystal_size_min 0.13
_refine_diff_density_max 0.223
_refine_diff_density_min -0.279
_refine_diff_density_rms 0.056
_refine_ls_extinction_method none
_refine_ls_goodness_of_fit_ref 0.993
_refine_ls_hydrogen_treatment constr
_refine_ls_matrix_type full
_refine_ls_number_parameters 977
_refine_ls_number_reflns 13203
_refine_ls_number_restraints 1
_refine_ls_restrained_S_all 0.993
_refine_ls_R_factor_all 0.1143
_refine_ls_R_factor_gt 0.0592
_refine_ls_shift/su_max 0.000
_refine_ls_shift/su_mean 0.000
_refine_ls_structure_factor_coef Fsqd
_refine_ls_weighting_details 'w=1/[\s^2^(Fo^2^)+(0.0384P)^2^] where P=(Fo^2^+2Fc^2^)/3'
_refine_ls_weighting_scheme calc
_refine_ls_wR_factor_gt 0.0966
_refine_ls_wR_factor_ref 0.1160
_reflns_Friedel_coverage 0.783
_reflns_Friedel_fraction_full 0.853
_reflns_Friedel_fraction_max 0.845
_reflns_number_gt 8541
_reflns_number_total 13203
_reflns_threshold_expression 'I > 2\s(I)'
_cod_data_source_file c7nj00643h2.cif
_cod_data_source_block 5d
_cod_database_code 7056386
_shelxl_version_number 2013-4
_shelx_space_group_comment
;
The symmetry employed for this shelxl refinement is uniquely defined
by the following loop, which should always be used as a source of
symmetry information in preference to the above space-group names.
They are only intended as comments.
;
_olex2_refinement_description
;
1. Fixed Uiso
 At 1.2 times of:
  All C(H) groups, All C(H,H) groups, All N(H) groups
 At 1.5 times of:
  All C(H,H,H) groups
2.a Secondary CH2 refined with riding coordinates:
 C8(H8A,H8B), C9(H9A,H9B), C54(H54A,H54B), C55(H55A,H55B), C31(H31A,H31B),
 C32(H32A,H32B), C75(H75A,H75B), C76(H76A,H76B)
2.b Aromatic/amide H refined with riding coordinates:
 N1(H1), C12(H12), C13(H13), C14(H14), C15(H15), C17(H17), C18(H18), C19(H19),
 C20(H20), C21(H21), N7(H7), C58(H58), C59(H59), C60(H60), C61(H61), C63(H63),
 C64(H64), C65(H65), C66(H66), C67(H67), N4(H4), C35(H35), C36(H36), C37(H37),
 C38(H38), C40(H40), C41(H41), C42(H42), C43(H43), C44(H44), N10(H10), C81(H81),
  C82(H82), C83(H83), C84(H84), C86(H86), C87(H87), C88(H88), C89(H89), C90(H90)
2.c Idealised Me refined as rotating group:
 C23(H23A,H23B,H23C), C69(H69A,H69B,H69C), C46(H46A,H46B,H46C), C92(H92A,H92B,
 H92C)
;
_olex2_submission_special_instructions 'No special instructions were received'

loop_
_space_group_symop_operation_xyz
'x, y, z'
'-x, y+1/2, -z'

loop_
_atom_site_label
_atom_site_type_symbol
_atom_site_fract_x
_atom_site_fract_y
_atom_site_fract_z
_atom_site_U_iso_or_equiv
_atom_site_adp_type
_atom_site_occupancy
_atom_site_site_symmetry_order
_atom_site_calc_flag
_atom_site_refinement_flags_posn
O1 O 0.0653(3) 0.3431(2) 0.17978(19) 0.0211(8) Uani 1 1 d .
N1 N 0.3156(3) 0.1133(3) 0.2338(2) 0.0231(11) Uani 1 1 d .
H1 H 0.2525 0.1041 0.2193 0.028 Uiso 1 1 calc R
N2 N 0.2098(3) 0.2684(3) 0.2119(2) 0.0190(10) Uani 1 1 d .
N3 N 0.1072(3) 0.5543(3) 0.1754(3) 0.0297(12) Uani 1 1 d .
C1 C 0.3091(4) 0.2714(3) 0.2302(3) 0.0185(12) Uani 1 1 d .
C2 C 0.3674(4) 0.3461(3) 0.2342(3) 0.0180(12) Uani 1 1 d .
C3 C 0.3176(4) 0.4224(3) 0.2176(3) 0.0174(12) Uani 1 1 d .
C4 C 0.2143(4) 0.4200(3) 0.1988(3) 0.0191(12) Uani 1 1 d .
C5 C 0.1651(4) 0.3414(3) 0.1975(3) 0.0213(12) Uani 1 1 d .
C6 C 0.3600(4) 0.1919(3) 0.2442(3) 0.0182(12) Uani 1 1 d .
C7 C 0.4583(4) 0.1833(3) 0.2682(3) 0.0206(13) Uani 1 1 d .
C8 C 0.5207(4) 0.2596(3) 0.2876(3) 0.0274(13) Uani 1 1 d .
H8A H 0.5895 0.2493 0.2710 0.033 Uiso 1 1 calc R
H8B H 0.5236 0.2693 0.3469 0.033 Uiso 1 1 calc R
C9 C 0.4792(4) 0.3382(3) 0.2448(4) 0.0320(14) Uani 1 1 d .
H9A H 0.5045 0.3886 0.2751 0.038 Uiso 1 1 calc R
H9B H 0.5068 0.3406 0.1904 0.038 Uiso 1 1 calc R
C10 C 0.4776(4) 0.0937(3) 0.2716(3) 0.0204(13) Uani 1 1 d .
C11 C 0.3860(4) 0.0524(3) 0.2497(3) 0.0189(12) Uani 1 1 d .
C12 C 0.3779(4) -0.0359(3) 0.2443(3) 0.0245(13) Uani 1 1 d .
H12 H 0.3165 -0.0627 0.2287 0.029 Uiso 1 1 calc R
C13 C 0.4634(4) -0.0825(4) 0.2626(3) 0.0274(14) Uani 1 1 d .
H13 H 0.4603 -0.1427 0.2600 0.033 Uiso 1 1 calc R
C14 C 0.5543(5) -0.0437(3) 0.2849(3) 0.0294(14) Uani 1 1 d .
H14 H 0.6113 -0.0780 0.2972 0.035 Uiso 1 1 calc R
C15 C 0.5627(4) 0.0434(4) 0.2895(3) 0.0273(13) Uani 1 1 d .
H15 H 0.6249 0.0692 0.3044 0.033 Uiso 1 1 calc R
C16 C 0.3698(4) 0.5064(3) 0.2167(3) 0.0193(12) Uani 1 1 d .
C17 C 0.3668(4) 0.5538(3) 0.1457(3) 0.0214(12) Uani 1 1 d .
H17 H 0.3325 0.5322 0.0984 0.026 Uiso 1 1 calc R
C18 C 0.4137(4) 0.6326(3) 0.1429(3) 0.0249(13) Uani 1 1 d .
H18 H 0.4124 0.6641 0.0939 0.030 Uiso 1 1 calc R
C19 C 0.4623(4) 0.6647(3) 0.2127(3) 0.0256(13) Uani 1 1 d .
H19 H 0.4937 0.7188 0.2117 0.031 Uiso 1 1 calc R
C20 C 0.4649(4) 0.6182(3) 0.2831(3) 0.0247(13) Uani 1 1 d .
H20 H 0.4979 0.6405 0.3306 0.030 Uiso 1 1 calc R
C21 C 0.4203(4) 0.5397(3) 0.2859(3) 0.0210(12) Uani 1 1 d .
H21 H 0.4238 0.5079 0.3348 0.025 Uiso 1 1 calc R
C22 C 0.1560(4) 0.4951(3) 0.1849(3) 0.0194(12) Uani 1 1 d .
C23 C 0.0118(4) 0.2640(3) 0.1887(3) 0.0255(13) Uani 1 1 d .
H23A H 0.0405 0.2203 0.1546 0.038 Uiso 1 1 calc GR
H23B H -0.0586 0.2723 0.1720 0.038 Uiso 1 1 calc GR
H23C H 0.0174 0.2459 0.2455 0.038 Uiso 1 1 calc GR
O3 O -0.0401(3) 0.3270(2) 1.0104(2) 0.0243(9) Uani 1 1 d .
N7 N 0.2041(3) 0.5535(3) 0.9545(2) 0.0216(10) Uani 1 1 d .
H7 H 0.1409 0.5632 0.9628 0.026 Uiso 1 1 calc R
N8 N 0.1014(3) 0.3996(3) 0.9798(2) 0.0196(10) Uani 1 1 d .
N9 N -0.0059(4) 0.1158(3) 1.0076(3) 0.0322(12) Uani 1 1 d .
C47 C 0.1970(4) 0.3952(3) 0.9585(3) 0.0191(12) Uani 1 1 d .
C48 C 0.2505(4) 0.3207(3) 0.9458(3) 0.0194(12) Uani 1 1 d .
C49 C 0.2020(4) 0.2442(3) 0.9603(3) 0.0203(13) Uani 1 1 d .
C50 C 0.1019(4) 0.2475(3) 0.9831(3) 0.0210(12) Uani 1 1 d .
C51 C 0.0557(4) 0.3268(3) 0.9909(3) 0.0212(12) Uani 1 1 d .
C52 C 0.2485(4) 0.4750(3) 0.9484(3) 0.0184(12) Uani 1 1 d .
C53 C 0.3478(4) 0.4833(3) 0.9371(3) 0.0210(13) Uani 1 1 d .
C54 C 0.4133(4) 0.4063(3) 0.9401(3) 0.0249(13) Uani 1 1 d .
H54A H 0.4417 0.3982 0.9961 0.030 Uiso 1 1 calc R
H54B H 0.4693 0.4147 0.9042 0.030 Uiso 1 1 calc R
C55 C 0.3543(4) 0.3270(3) 0.9134(3) 0.0239(13) Uani 1 1 d .
H55A H 0.3480 0.3261 0.8535 0.029 Uiso 1 1 calc R
H55B H 0.3929 0.2762 0.9311 0.029 Uiso 1 1 calc R
C56 C 0.3682(4) 0.5725(3) 0.9344(3) 0.0209(13) Uani 1 1 d .
C57 C 0.2766(4) 0.6136(3) 0.9452(3) 0.0219(13) Uani 1 1 d .
C58 C 0.2667(5) 0.7028(3) 0.9455(3) 0.0270(14) Uani 1 1 d .
H58 H 0.2043 0.7300 0.9513 0.032 Uiso 1 1 calc R
C59 C 0.3532(5) 0.7479(4) 0.9368(3) 0.0315(15) Uani 1 1 d .
H59 H 0.3503 0.8082 0.9372 0.038 Uiso 1 1 calc R
C60 C 0.4457(5) 0.7084(3) 0.9275(3) 0.0305(15) Uani 1 1 d .
H60 H 0.5034 0.7424 0.9223 0.037 Uiso 1 1 calc R
C61 C 0.4543(4) 0.6208(3) 0.9258(3) 0.0274(13) Uani 1 1 d .
H61 H 0.5169 0.5943 0.9190 0.033 Uiso 1 1 calc R
C62 C 0.2519(4) 0.1599(3) 0.9558(3) 0.0189(12) Uani 1 1 d .
C63 C 0.2554(4) 0.1076(3) 1.0230(3) 0.0257(13) Uani 1 1 d .
H63 H 0.2250 0.1252 1.0709 0.031 Uiso 1 1 calc R
C64 C 0.3033(4) 0.0290(3) 1.0209(3) 0.0284(14) Uani 1 1 d .
H64 H 0.3063 -0.0064 1.0674 0.034 Uiso 1 1 calc R
C65 C 0.3463(4) 0.0028(4) 0.9508(4) 0.0302(14) Uani 1 1 d .
H65 H 0.3796 -0.0504 0.9495 0.036 Uiso 1 1 calc R
C66 C 0.3409(4) 0.0537(3) 0.8828(3) 0.0279(13) Uani 1 1 d .
H66 H 0.3693 0.0350 0.8344 0.034 Uiso 1 1 calc R
C67 C 0.2943(4) 0.1318(3) 0.8852(3) 0.0222(13) Uani 1 1 d .
H67 H 0.2910 0.1668 0.8383 0.027 Uiso 1 1 calc R
C68 C 0.0442(4) 0.1731(4) 0.9958(3) 0.0249(13) Uani 1 1 d .
C69 C -0.0849(4) 0.4098(3) 1.0229(3) 0.0285(14) Uani 1 1 d .
H69A H -0.0879 0.4414 0.9718 0.043 Uiso 1 1 calc GR
H69B H -0.0444 0.4413 1.0637 0.043 Uiso 1 1 calc GR
H69C H -0.1524 0.4023 1.0416 0.043 Uiso 1 1 calc GR
O2 O 0.4610(3) 0.5462(2) 0.5049(2) 0.0231(9) Uani 1 1 d .
N4 N 0.6940(3) 0.7872(2) 0.5495(2) 0.0192(10) Uani 1 1 d .
H4 H 0.6316 0.7928 0.5314 0.023 Uiso 1 1 calc R
N5 N 0.6010(3) 0.6275(2) 0.5336(2) 0.0156(10) Uani 1 1 d .
N6 N 0.5115(3) 0.3380(3) 0.5080(3) 0.0301(12) Uani 1 1 d .
C24 C 0.7000(4) 0.6297(3) 0.5508(3) 0.0159(12) Uani 1 1 d .
C25 C 0.7627(4) 0.5578(3) 0.5583(3) 0.0177(12) Uani 1 1 d .
C26 C 0.7174(4) 0.4779(3) 0.5506(3) 0.0181(12) Uani 1 1 d .
C27 C 0.6131(4) 0.4760(3) 0.5341(3) 0.0175(12) Uani 1 1 d .
C28 C 0.5599(4) 0.5522(3) 0.5253(3) 0.0178(12) Uani 1 1 d .
C29 C 0.7449(4) 0.7118(3) 0.5615(3) 0.0170(12) Uani 1 1 d .
C30 C 0.8406(4) 0.7260(3) 0.5902(3) 0.0175(12) Uani 1 1 d .
C31 C 0.9047(4) 0.6529(3) 0.6174(3) 0.0214(12) Uani 1 1 d .
H31A H 0.8979 0.6431 0.6760 0.026 Uiso 1 1 calc R
H31B H 0.9754 0.6662 0.6087 0.026 Uiso 1 1 calc R
C32 C 0.8740(4) 0.5719(3) 0.5699(3) 0.0221(13) Uani 1 1 d .
H32A H 0.9027 0.5745 0.5159 0.027 Uiso 1 1 calc R
H32B H 0.9038 0.5221 0.5987 0.027 Uiso 1 1 calc R
C33 C 0.8521(4) 0.8166(3) 0.5977(3) 0.0193(12) Uani 1 1 d .
C34 C 0.7587(4) 0.8522(3) 0.5713(3) 0.0167(12) Uani 1 1 d .
C35 C 0.7411(4) 0.9398(3) 0.5708(3) 0.0187(12) Uani 1 1 d .
H35 H 0.6787 0.9628 0.5521 0.022 Uiso 1 1 calc R
C36 C 0.8187(4) 0.9913(3) 0.5987(3) 0.0216(13) Uani 1 1 d .
H36 H 0.8082 1.0509 0.6016 0.026 Uiso 1 1 calc R
C37 C 0.9125(4) 0.9584(3) 0.6228(3) 0.0225(13) Uani 1 1 d .
H37 H 0.9648 0.9963 0.6393 0.027 Uiso 1 1 calc R
C38 C 0.9307(4) 0.8715(3) 0.6231(3) 0.0201(13) Uani 1 1 d .
H38 H 0.9943 0.8497 0.6400 0.024 Uiso 1 1 calc R
C39 C 0.7742(4) 0.3963(3) 0.5603(3) 0.0187(12) Uani 1 1 d .
C40 C 0.7426(4) 0.3338(3) 0.6136(3) 0.0225(12) Uani 1 1 d .
H40 H 0.6841 0.3429 0.6425 0.027 Uiso 1 1 calc R
C41 C 0.7959(4) 0.2585(3) 0.6247(3) 0.0235(13) Uani 1 1 d .
H41 H 0.7732 0.2161 0.6602 0.028 Uiso 1 1 calc R
C42 C 0.8820(4) 0.2459(3) 0.5841(3) 0.0258(14) Uani 1 1 d .
H42 H 0.9198 0.1954 0.5931 0.031 Uiso 1 1 calc R
C43 C 0.9137(4) 0.3067(3) 0.5299(3) 0.0237(13) Uani 1 1 d .
H43 H 0.9722 0.2971 0.5012 0.028 Uiso 1 1 calc R
C44 C 0.8596(4) 0.3816(3) 0.5179(3) 0.0203(12) Uani 1 1 d .
H44 H 0.8812 0.4228 0.4807 0.024 Uiso 1 1 calc R
C45 C 0.5581(4) 0.3975(3) 0.5205(3) 0.0212(12) Uani 1 1 d .
C46 C 0.4068(4) 0.6257(3) 0.5035(3) 0.0248(13) Uani 1 1 d .
H46A H 0.4370 0.6651 0.4659 0.037 Uiso 1 1 calc GR
H46B H 0.4095 0.6504 0.5579 0.037 Uiso 1 1 calc GR
H46C H 0.3372 0.6154 0.4856 0.037 Uiso 1 1 calc GR
O4 O -0.1379(3) 0.3431(2) 0.8322(2) 0.0248(9) Uani 1 1 d .
N10 N 0.0795(3) 0.1058(2) 0.7504(3) 0.0236(11) Uani 1 1 d .
H10 H 0.0256 0.0990 0.7778 0.028 Uiso 1 1 calc R
N11 N -0.0118(3) 0.2632(3) 0.7812(2) 0.0210(10) Uani 1 1 d .
N12 N -0.1077(4) 0.5502(3) 0.8049(3) 0.0308(12) Uani 1 1 d .
C70 C 0.0697(4) 0.2629(3) 0.7371(3) 0.0209(12) Uani 1 1 d .
C71 C 0.1137(4) 0.3348(3) 0.7017(3) 0.0188(12) Uani 1 1 d .
C72 C 0.0723(4) 0.4143(3) 0.7208(3) 0.0184(12) Uani 1 1 d .
C73 C -0.0117(4) 0.4150(3) 0.7675(3) 0.0186(12) Uani 1 1 d .
C74 C -0.0525(4) 0.3381(4) 0.7937(3) 0.0208(12) Uani 1 1 d .
C75 C 0.1947(4) 0.3211(4) 0.6417(3) 0.0284(14) Uani 1 1 d .
H75A H 0.1624 0.3153 0.5868 0.034 Uiso 1 1 calc R
H75B H 0.2371 0.3725 0.6415 0.034 Uiso 1 1 calc R
C76 C 0.2616(4) 0.2444(3) 0.6578(3) 0.0260(14) Uani 1 1 d .
H76A H 0.2957 0.2296 0.6081 0.031 Uiso 1 1 calc R
H76B H 0.3132 0.2584 0.7007 0.031 Uiso 1 1 calc R
C77 C 0.2014(4) 0.1698(3) 0.6841(3) 0.0199(12) Uani 1 1 d .
C78 C 0.1147(4) 0.1813(3) 0.7226(3) 0.0209(13) Uani 1 1 d .
C79 C 0.2209(4) 0.0798(3) 0.6857(3) 0.0205(13) Uani 1 1 d .
C80 C 0.1425(4) 0.0425(3) 0.7284(3) 0.0212(12) Uani 1 1 d .
C81 C 0.1390(4) -0.0448(3) 0.7436(3) 0.0260(13) Uani 1 1 d .
H81 H 0.0879 -0.0689 0.7740 0.031 Uiso 1 1 calc R
C82 C 0.2129(4) -0.0946(4) 0.7128(3) 0.0257(13) Uani 1 1 d .
H82 H 0.2121 -0.1542 0.7218 0.031 Uiso 1 1 calc R
C83 C 0.2888(4) -0.0594(3) 0.6686(3) 0.0252(14) Uani 1 1 d .
H83 H 0.3377 -0.0957 0.6476 0.030 Uiso 1 1 calc R
C84 C 0.2945(4) 0.0271(3) 0.6545(3) 0.0241(13) Uani 1 1 d .
H84 H 0.3467 0.0502 0.6247 0.029 Uiso 1 1 calc R
C85 C 0.1146(4) 0.4958(3) 0.6928(3) 0.0191(12) Uani 1 1 d .
C86 C 0.1229(4) 0.5143(3) 0.6116(3) 0.0216(12) Uani 1 1 d .
H86 H 0.1034 0.4732 0.5718 0.026 Uiso 1 1 calc R
C87 C 0.1595(4) 0.5920(3) 0.5878(3) 0.0210(12) Uani 1 1 d .
H87 H 0.1652 0.6039 0.5319 0.025 Uiso 1 1 calc R
C88 C 0.1878(4) 0.6527(3) 0.6452(3) 0.0246(13) Uani 1 1 d .
H88 H 0.2115 0.7065 0.6286 0.030 Uiso 1 1 calc R
C89 C 0.1816(4) 0.6349(3) 0.7266(3) 0.0256(13) Uani 1 1 d .
H89 H 0.2028 0.6758 0.7660 0.031 Uiso 1 1 calc R
C90 C 0.1439(4) 0.5566(3) 0.7508(3) 0.0221(12) Uani 1 1 d .
H90 H 0.1383 0.5448 0.8067 0.027 Uiso 1 1 calc R
C91 C -0.0627(4) 0.4917(3) 0.7875(3) 0.0231(13) Uani 1 1 d .
C92 C -0.1820(4) 0.2634(3) 0.8565(3) 0.0290(14) Uani 1 1 d .
H92A H -0.1987 0.2289 0.8083 0.044 Uiso 1 1 calc GR
H92B H -0.2427 0.2749 0.8851 0.044 Uiso 1 1 calc GR
H92C H -0.1344 0.2325 0.8924 0.044 Uiso 1 1 calc GR

loop_
_atom_site_aniso_label
_atom_site_aniso_U_11
_atom_site_aniso_U_22
_atom_site_aniso_U_33
_atom_site_aniso_U_23
_atom_site_aniso_U_13
_atom_site_aniso_U_12
O1 0.017(2) 0.017(2) 0.029(2) 0.0035(16) -0.0031(16) -0.0017(17)
N1 0.022(3) 0.016(3) 0.031(3) 0.001(2) 0.000(2) -0.001(2)
N2 0.020(3) 0.014(2) 0.023(2) -0.0004(19) -0.001(2) 0.000(2)
N3 0.028(3) 0.023(3) 0.038(3) 0.004(2) 0.004(2) 0.005(3)
C1 0.022(3) 0.018(3) 0.016(3) 0.001(2) 0.000(2) 0.004(3)
C2 0.019(3) 0.013(3) 0.022(3) -0.004(2) 0.003(2) -0.003(2)
C3 0.022(3) 0.014(3) 0.017(3) -0.003(2) 0.004(2) 0.001(2)
C4 0.022(3) 0.014(3) 0.021(3) -0.001(2) 0.003(2) 0.000(3)
C5 0.023(3) 0.024(3) 0.017(3) 0.002(2) -0.002(2) 0.000(3)
C6 0.021(3) 0.015(3) 0.019(3) -0.002(2) 0.001(2) -0.002(2)
C7 0.026(3) 0.016(3) 0.020(3) 0.000(2) 0.001(2) 0.004(3)
C8 0.029(3) 0.019(3) 0.034(3) -0.002(3) -0.003(3) 0.000(3)
C9 0.019(3) 0.022(3) 0.055(4) 0.002(3) -0.004(3) -0.003(3)
C10 0.025(3) 0.017(3) 0.019(3) -0.001(2) 0.003(2) 0.006(3)
C11 0.020(3) 0.015(3) 0.022(3) 0.002(2) 0.004(2) 0.007(3)
C12 0.033(4) 0.016(3) 0.024(3) -0.002(2) 0.002(3) -0.003(3)
C13 0.036(4) 0.018(3) 0.028(3) 0.002(2) 0.005(3) 0.006(3)
C14 0.032(4) 0.023(3) 0.033(3) 0.003(3) 0.000(3) 0.007(3)
C15 0.026(3) 0.026(3) 0.030(3) -0.002(3) 0.004(3) -0.001(3)
C16 0.018(3) 0.017(3) 0.024(3) -0.001(2) 0.004(2) 0.005(2)
C17 0.024(3) 0.019(3) 0.022(3) 0.001(2) 0.002(2) 0.001(3)
C18 0.026(3) 0.021(3) 0.029(3) 0.003(2) 0.004(3) -0.002(3)
C19 0.029(3) 0.008(3) 0.040(4) -0.005(3) 0.011(3) 0.000(3)
C20 0.027(3) 0.016(3) 0.031(3) -0.005(3) 0.003(3) 0.003(3)
C21 0.025(3) 0.020(3) 0.019(3) -0.002(2) 0.004(2) 0.000(3)
C22 0.022(3) 0.016(3) 0.020(3) 0.001(2) -0.002(2) -0.005(3)
C23 0.023(3) 0.024(3) 0.029(3) 0.006(3) 0.001(3) -0.009(3)
O3 0.021(2) 0.019(2) 0.033(2) 0.0018(17) 0.0005(17) 0.0013(18)
N7 0.025(3) 0.019(3) 0.021(2) 0.000(2) 0.002(2) 0.008(2)
N8 0.021(3) 0.020(3) 0.018(2) 0.0013(19) -0.0002(19) 0.000(2)
N9 0.031(3) 0.022(3) 0.044(3) -0.005(2) -0.005(2) -0.001(3)
C47 0.025(3) 0.016(3) 0.016(3) 0.001(2) -0.001(2) -0.003(3)
C48 0.019(3) 0.021(3) 0.018(3) 0.000(2) -0.001(2) 0.000(3)
C49 0.027(3) 0.017(3) 0.016(3) -0.002(2) -0.001(2) 0.000(3)
C50 0.023(3) 0.020(3) 0.020(3) -0.003(2) -0.001(2) -0.002(3)
C51 0.019(3) 0.025(3) 0.019(3) -0.003(2) -0.003(2) 0.003(3)
C52 0.022(3) 0.017(3) 0.016(3) -0.003(2) -0.001(2) 0.001(3)
C53 0.029(3) 0.018(3) 0.017(3) -0.002(2) 0.001(2) 0.000(3)
C54 0.023(3) 0.021(3) 0.031(3) 0.000(3) 0.009(3) 0.002(3)
C55 0.025(3) 0.018(3) 0.028(3) 0.001(2) 0.005(2) 0.000(3)
C56 0.028(3) 0.019(3) 0.015(3) 0.001(2) 0.004(2) -0.003(3)
C57 0.031(3) 0.016(3) 0.018(3) 0.002(2) 0.001(2) -0.003(3)
C58 0.037(4) 0.024(3) 0.020(3) 0.004(2) 0.002(3) 0.002(3)
C59 0.046(4) 0.016(3) 0.034(3) 0.000(3) 0.009(3) -0.001(3)
C60 0.041(4) 0.021(3) 0.030(3) 0.004(3) 0.010(3) -0.013(3)
C61 0.034(4) 0.025(3) 0.025(3) 0.002(3) 0.007(3) 0.000(3)
C62 0.017(3) 0.015(3) 0.023(3) 0.001(2) -0.003(2) -0.005(2)
C63 0.023(3) 0.026(3) 0.029(3) -0.002(3) -0.001(3) 0.001(3)
C64 0.028(3) 0.019(3) 0.038(3) 0.009(3) -0.006(3) -0.001(3)
C65 0.024(3) 0.013(3) 0.053(4) -0.002(3) -0.008(3) 0.001(3)
C66 0.024(3) 0.024(3) 0.035(3) -0.009(3) -0.004(3) 0.001(3)
C67 0.024(3) 0.016(3) 0.026(3) -0.001(2) 0.000(2) -0.004(3)
C68 0.022(3) 0.017(3) 0.035(3) -0.002(3) -0.001(3) 0.004(3)
C69 0.022(3) 0.023(3) 0.040(3) -0.002(3) 0.005(3) 0.006(3)
O2 0.018(2) 0.018(2) 0.033(2) -0.0017(17) -0.0027(17) 0.0027(18)
N4 0.017(3) 0.018(3) 0.023(2) -0.0016(18) 0.000(2) 0.002(2)
N5 0.014(2) 0.012(2) 0.020(2) -0.0002(18) -0.0007(19) 0.001(2)
N6 0.023(3) 0.024(3) 0.044(3) -0.004(2) -0.005(2) 0.000(3)
C24 0.022(3) 0.012(3) 0.014(3) -0.002(2) 0.000(2) -0.003(2)
C25 0.018(3) 0.020(3) 0.015(3) -0.002(2) -0.002(2) 0.000(3)
C26 0.019(3) 0.017(3) 0.018(3) 0.000(2) 0.000(2) 0.002(2)
C27 0.019(3) 0.017(3) 0.017(3) -0.004(2) 0.003(2) -0.001(2)
C28 0.014(3) 0.021(3) 0.019(3) 0.000(2) -0.002(2) -0.006(3)
C29 0.019(3) 0.015(3) 0.018(3) -0.002(2) 0.001(2) 0.001(2)
C30 0.017(3) 0.016(3) 0.020(3) 0.004(2) -0.001(2) 0.001(2)
C31 0.019(3) 0.014(3) 0.031(3) -0.001(2) -0.005(2) 0.001(2)
C32 0.017(3) 0.016(3) 0.032(3) 0.001(2) -0.001(2) 0.001(2)
C33 0.025(3) 0.020(3) 0.013(3) 0.000(2) 0.001(2) -0.002(3)
C34 0.019(3) 0.018(3) 0.013(3) -0.002(2) 0.000(2) -0.003(2)
C35 0.023(3) 0.015(3) 0.017(3) 0.002(2) -0.002(2) 0.002(2)
C36 0.028(3) 0.014(3) 0.023(3) 0.003(2) 0.001(2) 0.001(3)
C37 0.027(3) 0.019(3) 0.022(3) -0.001(2) -0.001(2) -0.004(3)
C38 0.018(3) 0.021(3) 0.021(3) 0.001(2) 0.000(2) 0.001(2)
C39 0.022(3) 0.012(3) 0.021(3) -0.005(2) -0.003(2) 0.002(2)
C40 0.028(3) 0.018(3) 0.021(3) -0.002(2) 0.000(2) 0.001(3)
C41 0.033(3) 0.013(3) 0.024(3) 0.002(2) -0.002(3) -0.002(3)
C42 0.034(4) 0.014(3) 0.028(3) -0.006(2) -0.009(3) 0.004(3)
C43 0.023(3) 0.015(3) 0.032(3) -0.007(2) -0.003(3) -0.001(3)
C44 0.024(3) 0.012(3) 0.024(3) 0.000(2) 0.000(2) -0.001(2)
C45 0.016(3) 0.019(3) 0.028(3) 0.002(3) -0.001(2) 0.003(3)
C46 0.018(3) 0.020(3) 0.036(3) -0.008(3) -0.002(3) 0.007(3)
O4 0.029(2) 0.020(2) 0.026(2) 0.0038(17) 0.0099(17) -0.0008(18)
N10 0.019(3) 0.014(2) 0.039(3) -0.002(2) 0.006(2) -0.001(2)
N11 0.024(3) 0.021(3) 0.018(2) -0.0018(19) 0.003(2) 0.003(2)
N12 0.032(3) 0.026(3) 0.035(3) 0.002(2) 0.009(2) 0.003(3)
C70 0.022(3) 0.022(3) 0.018(3) 0.000(2) -0.005(2) 0.002(3)
C71 0.018(3) 0.019(3) 0.019(3) -0.002(2) -0.001(2) 0.000(3)
C72 0.021(3) 0.018(3) 0.016(3) -0.002(2) -0.002(2) 0.000(2)
C73 0.022(3) 0.018(3) 0.015(3) 0.006(2) 0.000(2) 0.006(2)
C74 0.020(3) 0.027(3) 0.016(3) 0.000(2) 0.002(2) 0.003(3)
C75 0.027(3) 0.025(3) 0.033(3) 0.000(3) 0.003(3) 0.000(3)
C76 0.034(4) 0.018(3) 0.027(3) -0.001(2) 0.008(3) 0.001(3)
C77 0.022(3) 0.019(3) 0.019(3) -0.002(2) -0.004(2) 0.002(3)
C78 0.020(3) 0.014(3) 0.028(3) -0.001(2) -0.003(2) -0.003(2)
C79 0.020(3) 0.023(3) 0.018(3) -0.003(2) -0.002(2) 0.000(2)
C80 0.021(3) 0.016(3) 0.026(3) -0.005(2) -0.005(2) 0.002(3)
C81 0.027(3) 0.019(3) 0.033(3) -0.004(2) -0.001(3) -0.005(3)
C82 0.031(3) 0.017(3) 0.028(3) 0.000(3) -0.008(3) -0.002(3)
C83 0.022(3) 0.028(3) 0.026(3) -0.010(3) -0.002(3) 0.003(3)
C84 0.028(3) 0.025(3) 0.020(3) -0.001(2) -0.002(2) 0.000(3)
C85 0.017(3) 0.017(3) 0.023(3) 0.004(2) -0.004(2) 0.002(2)
C86 0.020(3) 0.021(3) 0.024(3) -0.004(2) -0.002(2) -0.001(2)
C87 0.019(3) 0.023(3) 0.022(3) -0.002(2) 0.003(2) 0.001(2)
C88 0.022(3) 0.016(3) 0.036(3) 0.001(3) 0.005(3) 0.002(3)
C89 0.023(3) 0.024(3) 0.030(3) -0.004(3) 0.002(3) -0.001(3)
C90 0.023(3) 0.022(3) 0.022(3) 0.002(2) -0.002(2) 0.006(3)
C91 0.027(3) 0.020(3) 0.023(3) 0.004(2) 0.006(3) 0.000(3)
C92 0.031(3) 0.029(3) 0.027(3) 0.002(3) 0.008(3) -0.008(3)

loop_
_atom_type_symbol
_atom_type_description
_atom_type_scat_dispersion_real
_atom_type_scat_dispersion_imag
_atom_type_scat_source
C C 0.0033 0.0016 'International Tables Vol C Tables 4.2.6.8 and 6.1.1.4'
H H 0.0000 0.0000 'International Tables Vol C Tables 4.2.6.8 and 6.1.1.4'
N N 0.0061 0.0033 'International Tables Vol C Tables 4.2.6.8 and 6.1.1.4'
O O 0.0106 0.0060 'International Tables Vol C Tables 4.2.6.8 and 6.1.1.4'

loop_
_geom_angle_atom_site_label_1
_geom_angle_atom_site_label_2
_geom_angle_atom_site_label_3
_geom_angle
C5 O1 C23 116.7(4)
C6 N1 H1 125.8
C11 N1 H1 125.8
C11 N1 C6 108.4(4)
C5 N2 C1 116.5(4)
N2 C1 C2 125.3(5)
N2 C1 C6 117.4(5)
C2 C1 C6 117.3(5)
C1 C2 C9 118.9(5)
C3 C2 C1 116.7(5)
C3 C2 C9 123.9(5)
C2 C3 C4 118.5(5)
C2 C3 C16 122.9(5)
C4 C3 C16 118.6(4)
C3 C4 C22 122.6(5)
C5 C4 C3 119.1(5)
C5 C4 C22 118.2(5)
O1 C5 C4 116.5(5)
N2 C5 O1 119.6(5)
N2 C5 C4 123.9(5)
N1 C6 C1 124.1(5)
C7 C6 N1 110.6(5)
C7 C6 C1 125.3(5)
C6 C7 C8 120.5(5)
C6 C7 C10 106.2(5)
C10 C7 C8 133.2(5)
C7 C8 H8A 109.3
C7 C8 H8B 109.3
C7 C8 C9 111.6(4)
H8A C8 H8B 108.0
C9 C8 H8A 109.3
C9 C8 H8B 109.3
C2 C9 C8 117.5(5)
C2 C9 H9A 107.9
C2 C9 H9B 107.9
C8 C9 H9A 107.9
C8 C9 H9B 107.9
H9A C9 H9B 107.2
C11 C10 C7 106.7(5)
C15 C10 C7 134.7(5)
C15 C10 C11 118.6(5)
N1 C11 C10 108.1(5)
N1 C11 C12 129.5(5)
C12 C11 C10 122.4(5)
C11 C12 H12 121.6
C13 C12 C11 116.9(5)
C13 C12 H12 121.5
C12 C13 H13 119.0
C12 C13 C14 122.0(5)
C14 C13 H13 119.0
C13 C14 H14 119.4
C15 C14 C13 121.2(5)
C15 C14 H14 119.4
C10 C15 H15 120.5
C14 C15 C10 119.0(5)
C14 C15 H15 120.5
C17 C16 C3 119.3(5)
C17 C16 C21 118.7(5)
C21 C16 C3 122.0(5)
C16 C17 H17 119.6
C16 C17 C18 120.8(5)
C18 C17 H17 119.6
C17 C18 H18 120.3
C17 C18 C19 119.3(5)
C19 C18 H18 120.3
C18 C19 H19 120.1
C20 C19 C18 119.9(5)
C20 C19 H19 120.1
C19 C20 H20 119.5
C21 C20 C19 121.0(5)
C21 C20 H20 119.5
C16 C21 H21 119.9
C20 C21 C16 120.1(5)
C20 C21 H21 119.9
N3 C22 C4 177.9(6)
O1 C23 H23A 109.5
O1 C23 H23B 109.5
O1 C23 H23C 109.5
H23A C23 H23B 109.5
H23A C23 H23C 109.5
H23B C23 H23C 109.5
C51 O3 C69 116.4(4)
C52 N7 H7 126.3
C57 N7 H7 126.3
C57 N7 C52 107.4(4)
C51 N8 C47 116.5(5)
N8 C47 C48 125.9(5)
N8 C47 C52 116.8(5)
C48 C47 C52 117.3(5)
C47 C48 C55 119.0(5)
C49 C48 C47 116.7(5)
C49 C48 C55 124.1(5)
C48 C49 C50 118.2(5)
C48 C49 C62 123.0(5)
C50 C49 C62 118.7(5)
C49 C50 C68 122.7(5)
C51 C50 C49 119.1(5)
C51 C50 C68 118.1(5)
O3 C51 C50 117.3(5)
N8 C51 O3 119.3(5)
N8 C51 C50 123.4(5)
N7 C52 C47 124.0(5)
C53 C52 N7 110.7(5)
C53 C52 C47 125.1(5)
C52 C53 C54 119.7(5)
C52 C53 C56 106.7(5)
C56 C53 C54 133.1(5)
C53 C54 H54A 109.5
C53 C54 H54B 109.5
C53 C54 C55 110.8(4)
H54A C54 H54B 108.1
C55 C54 H54A 109.5
C55 C54 H54B 109.5
C48 C55 C54 114.9(4)
C48 C55 H55A 108.5
C48 C55 H55B 108.5
C54 C55 H55A 108.5
C54 C55 H55B 108.5
H55A C55 H55B 107.5
C57 C56 C53 106.1(5)
C61 C56 C53 134.2(5)
C61 C56 C57 119.7(5)
N7 C57 C56 109.0(4)
N7 C57 C58 128.3(5)
C56 C57 C58 122.8(5)
C57 C58 H58 122.2
C59 C58 C57 115.7(6)
C59 C58 H58 122.2
C58 C59 H59 118.7
C58 C59 C60 122.6(5)
C60 C59 H59 118.7
C59 C60 H60 119.4
C61 C60 C59 121.3(5)
C61 C60 H60 119.4
C56 C61 H61 121.0
C60 C61 C56 118.0(5)
C60 C61 H61 121.0
C63 C62 C49 119.2(5)
C63 C62 C67 119.0(5)
C67 C62 C49 121.8(5)
C62 C63 H63 119.8
C62 C63 C64 120.3(5)
C64 C63 H63 119.8
C63 C64 H64 120.1
C65 C64 C63 119.9(5)
C65 C64 H64 120.1
C64 C65 H65 119.9
C66 C65 C64 120.2(5)
C66 C65 H65 119.9
C65 C66 H66 120.1
C65 C66 C67 119.9(5)
C67 C66 H66 120.1
C62 C67 H67 119.6
C66 C67 C62 120.7(5)
C66 C67 H67 119.6
N9 C68 C50 176.6(6)
O3 C69 H69A 109.5
O3 C69 H69B 109.5
O3 C69 H69C 109.5
H69A C69 H69B 109.5
H69A C69 H69C 109.5
H69B C69 H69C 109.5
C28 O2 C46 115.5(4)
C29 N4 H4 126.2
C34 N4 H4 126.2
C34 N4 C29 107.5(4)
C28 N5 C24 116.7(4)
N5 C24 C25 125.2(4)
N5 C24 C29 117.0(5)
C25 C24 C29 117.8(5)
C24 C25 C32 118.3(5)
C26 C25 C24 117.2(5)
C26 C25 C32 124.4(5)
C25 C26 C27 117.3(5)
C25 C26 C39 123.0(5)
C27 C26 C39 119.7(4)
C26 C27 C45 122.7(5)
C28 C27 C26 119.7(5)
C28 C27 C45 117.5(5)
O2 C28 C27 117.0(5)
N5 C28 O2 119.3(5)
N5 C28 C27 123.7(5)
N4 C29 C24 123.8(5)
C30 C29 N4 111.0(4)
C30 C29 C24 125.0(5)
C29 C30 C31 119.7(5)
C29 C30 C33 106.7(4)
C33 C30 C31 132.9(5)
C30 C31 H31A 109.6
C30 C31 H31B 109.6
C30 C31 C32 110.5(4)
H31A C31 H31B 108.1
C32 C31 H31A 109.6
C32 C31 H31B 109.6
C25 C32 C31 115.0(4)
C25 C32 H32A 108.5
C25 C32 H32B 108.5
C31 C32 H32A 108.5
C31 C32 H32B 108.5
H32A C32 H32B 107.5
C34 C33 C30 105.9(4)
C38 C33 C30 135.1(5)
C38 C33 C34 119.0(5)
N4 C34 C33 108.8(4)
N4 C34 C35 128.8(5)
C35 C34 C33 122.4(5)
C34 C35 H35 121.5
C36 C35 C34 116.9(5)
C36 C35 H35 121.5
C35 C36 H36 119.0
C35 C36 C37 122.0(5)
C37 C36 H36 119.0
C36 C37 H37 119.3
C38 C37 C36 121.3(5)
C38 C37 H37 119.3
C33 C38 H38 120.9
C37 C38 C33 118.3(5)
C37 C38 H38 120.9
C40 C39 C26 120.0(5)
C44 C39 C26 121.1(5)
C44 C39 C40 118.8(5)
C39 C40 H40 119.6
C41 C40 C39 120.7(5)
C41 C40 H40 119.6
C40 C41 H41 120.1
C42 C41 C40 119.8(5)
C42 C41 H41 120.1
C41 C42 H42 119.9
C41 C42 C43 120.3(5)
C43 C42 H42 119.9
C42 C43 H43 120.0
C42 C43 C44 120.0(5)
C44 C43 H43 120.0
C39 C44 C43 120.4(5)
C39 C44 H44 119.8
C43 C44 H44 119.8
N6 C45 C27 176.8(6)
O2 C46 H46A 109.5
O2 C46 H46B 109.5
O2 C46 H46C 109.5
H46A C46 H46B 109.5
H46A C46 H46C 109.5
H46B C46 H46C 109.5
C74 O4 C92 116.8(4)
C78 N10 H10 125.8
C80 N10 H10 125.8
C80 N10 C78 108.4(5)
C74 N11 C70 116.3(5)
N11 C70 C71 126.0(5)
N11 C70 C78 116.9(5)
C71 C70 C78 117.1(5)
C70 C71 C75 118.8(5)
C72 C71 C70 116.1(5)
C72 C71 C75 124.9(5)
C71 C72 C85 122.4(5)
C73 C72 C71 117.9(5)
C73 C72 C85 119.8(5)
C72 C73 C74 120.1(5)
C72 C73 C91 122.8(5)
C74 C73 C91 117.0(5)
O4 C74 C73 116.9(5)
N11 C74 O4 119.8(5)
N11 C74 C73 123.3(5)
C71 C75 H75A 108.4
C71 C75 H75B 108.4
H75A C75 H75B 107.4
C76 C75 C71 115.6(5)
C76 C75 H75A 108.4
C76 C75 H75B 108.4
C75 C76 H76A 109.5
C75 C76 H76B 109.5
H76A C76 H76B 108.1
C77 C76 C75 110.5(5)
C77 C76 H76A 109.5
C77 C76 H76B 109.5
C78 C77 C76 120.9(5)
C78 C77 C79 106.3(5)
C79 C77 C76 132.4(5)
N10 C78 C70 124.3(5)
C77 C78 N10 110.9(5)
C77 C78 C70 124.7(5)
C80 C79 C77 106.0(5)
C84 C79 C77 134.7(5)
C84 C79 C80 119.2(5)
N10 C80 C79 108.3(4)
N10 C80 C81 129.9(5)
C81 C80 C79 121.8(5)
C80 C81 H81 121.3
C82 C81 C80 117.4(5)
C82 C81 H81 121.3
C81 C82 H82 119.2
C81 C82 C83 121.5(5)
C83 C82 H82 119.2
C82 C83 H83 119.1
C84 C83 C82 121.8(5)
C84 C83 H83 119.1
C79 C84 H84 120.9
C83 C84 C79 118.2(5)
C83 C84 H84 120.9
C86 C85 C72 122.3(4)
C86 C85 C90 119.1(5)
C90 C85 C72 118.5(4)
C85 C86 H86 119.7
C87 C86 C85 120.6(5)
C87 C86 H86 119.7
C86 C87 H87 119.8
C86 C87 C88 120.3(5)
C88 C87 H87 119.8
C87 C88 H88 120.0
C89 C88 C87 119.9(5)
C89 C88 H88 120.0
C88 C89 H89 120.1
C88 C89 C90 119.9(5)
C90 C89 H89 120.1
C85 C90 C89 120.1(5)
C85 C90 H90 119.9
C89 C90 H90 119.9
N12 C91 C73 176.2(6)
O4 C92 H92A 109.5
O4 C92 H92B 109.5
O4 C92 H92C 109.5
H92A C92 H92B 109.5
H92A C92 H92C 109.5
H92B C92 H92C 109.5

loop_
_geom_bond_atom_site_label_1
_geom_bond_atom_site_label_2
_geom_bond_distance
O1 C5 1.357(6)
O1 C23 1.449(6)
N1 H1 0.8800
N1 C6 1.382(6)
N1 C11 1.364(6)
N2 C1 1.352(6)
N2 C5 1.313(6)
N3 C22 1.146(6)
C1 C2 1.412(7)
C1 C6 1.439(7)
C2 C3 1.396(7)
C2 C9 1.508(7)
C3 C4 1.406(7)
C3 C16 1.498(7)
C4 C5 1.403(7)
C4 C22 1.430(7)
C6 C7 1.366(7)
C7 C8 1.491(7)
C7 C10 1.435(7)
C8 H8A 0.9900
C8 H8B 0.9900
C8 C9 1.519(7)
C9 H9A 0.9900
C9 H9B 0.9900
C10 C11 1.422(7)
C10 C15 1.409(7)
C11 C12 1.397(7)
C12 H12 0.9500
C12 C13 1.383(7)
C13 H13 0.9500
C13 C14 1.398(7)
C14 H14 0.9500
C14 C15 1.378(7)
C15 H15 0.9500
C16 C17 1.390(7)
C16 C21 1.402(7)
C17 H17 0.9500
C17 C18 1.393(7)
C18 H18 0.9500
C18 C19 1.393(7)
C19 H19 0.9500
C19 C20 1.375(7)
C20 H20 0.9500
C20 C21 1.374(7)
C21 H21 0.9500
C23 H23A 0.9800
C23 H23B 0.9800
C23 H23C 0.9800
O3 C51 1.342(6)
O3 C69 1.454(6)
N7 H7 0.8800
N7 C52 1.379(6)
N7 C57 1.373(7)
N8 C47 1.351(6)
N8 C51 1.318(6)
N9 C68 1.147(6)
C47 C48 1.396(7)
C47 C52 1.448(7)
C48 C49 1.396(7)
C48 C55 1.521(7)
C49 C50 1.415(7)
C49 C62 1.491(7)
C50 C51 1.404(7)
C50 C68 1.426(8)
C52 C53 1.362(7)
C53 C54 1.496(7)
C53 C56 1.433(7)
C54 H54A 0.9900
C54 H54B 0.9900
C54 C55 1.532(7)
C55 H55A 0.9900
C55 H55B 0.9900
C56 C57 1.409(7)
C56 C61 1.397(7)
C57 C58 1.411(7)
C58 H58 0.9500
C58 C59 1.375(8)
C59 H59 0.9500
C59 C60 1.404(8)
C60 H60 0.9500
C60 C61 1.385(7)
C61 H61 0.9500
C62 C63 1.383(7)
C62 C67 1.396(7)
C63 H63 0.9500
C63 C64 1.395(7)
C64 H64 0.9500
C64 C65 1.383(7)
C65 H65 0.9500
C65 C66 1.379(7)
C66 H66 0.9500
C66 C67 1.383(7)
C67 H67 0.9500
C69 H69A 0.9800
C69 H69B 0.9800
C69 H69C 0.9800
O2 C28 1.357(6)
O2 C46 1.448(6)
N4 H4 0.8800
N4 C29 1.380(6)
N4 C34 1.378(6)
N5 C24 1.346(6)
N5 C28 1.313(6)
N6 C45 1.140(6)
C24 C25 1.412(7)
C24 C29 1.434(7)
C25 C26 1.400(7)
C25 C32 1.513(7)
C26 C27 1.414(7)
C26 C39 1.499(7)
C27 C28 1.400(7)
C27 C45 1.451(7)
C29 C30 1.366(7)
C30 C31 1.494(7)
C30 C33 1.440(7)
C31 H31A 0.9900
C31 H31B 0.9900
C31 C32 1.543(7)
C32 H32A 0.9900
C32 H32B 0.9900
C33 C34 1.423(7)
C33 C38 1.411(7)
C34 C35 1.399(7)
C35 H35 0.9500
C35 C36 1.381(7)
C36 H36 0.9500
C36 C37 1.401(7)
C37 H37 0.9500
C37 C38 1.390(7)
C38 H38 0.9500
C39 C40 1.402(7)
C39 C44 1.393(7)
C40 H40 0.9500
C40 C41 1.392(7)
C41 H41 0.9500
C41 C42 1.381(7)
C42 H42 0.9500
C42 C43 1.392(7)
C43 H43 0.9500
C43 C44 1.394(7)
C44 H44 0.9500
C46 H46A 0.9800
C46 H46B 0.9800
C46 H46C 0.9800
O4 C74 1.341(6)
O4 C92 1.453(6)
N10 H10 0.8800
N10 C78 1.368(6)
N10 C80 1.367(6)
N11 C70 1.345(6)
N11 C74 1.320(6)
N12 C91 1.147(6)
C70 C71 1.418(7)
C70 C78 1.444(7)
C71 C72 1.412(7)
C71 C75 1.525(7)
C72 C73 1.399(7)
C72 C85 1.485(7)
C73 C74 1.407(7)
C73 C91 1.435(7)
C75 H75A 0.9900
C75 H75B 0.9900
C75 C76 1.521(7)
C76 H76A 0.9900
C76 H76B 0.9900
C76 C77 1.503(7)
C77 C78 1.368(7)
C77 C79 1.440(7)
C79 C80 1.424(7)
C79 C84 1.409(7)
C80 C81 1.399(7)
C81 H81 0.9500
C81 C82 1.383(7)
C82 H82 0.9500
C82 C83 1.398(7)
C83 H83 0.9500
C83 C84 1.383(7)
C84 H84 0.9500
C85 C86 1.385(7)
C85 C90 1.398(7)
C86 H86 0.9500
C86 C87 1.383(7)
C87 H87 0.9500
C87 C88 1.386(7)
C88 H88 0.9500
C88 C89 1.381(7)
C89 H89 0.9500
C89 C90 1.398(7)
C90 H90 0.9500
C92 H92A 0.9800
C92 H92B 0.9800
C92 H92C 0.9800

loop_
_geom_hbond_atom_site_label_D
_geom_hbond_atom_site_label_H
_geom_hbond_atom_site_label_A
_geom_hbond_distance_DH
_geom_hbond_distance_HA
_geom_hbond_distance_DA
_geom_hbond_angle_DHA
_geom_hbond_site_symmetry_A
N1 H1 N12 0.88 2.14 3.000(6) 165.6 2_546
N7 H7 N9 0.88 2.07 2.934(7) 165.5 2_557
N4 H4 N6 0.88 2.12 2.982(6) 166.1 2_656
N10 H10 N3 0.88 2.10 2.960(6) 165.0 2_546

loop_
_geom_torsion_atom_site_label_1
_geom_torsion_atom_site_label_2
_geom_torsion_atom_site_label_3
_geom_torsion_atom_site_label_4
_geom_torsion
N1 C6 C7 C8 -176.8(5)
N1 C6 C7 C10 1.2(6)
N1 C11 C12 C13 178.5(5)
N2 C1 C2 C3 -0.2(7)
N2 C1 C2 C9 -172.2(5)
N2 C1 C6 N1 5.4(7)
N2 C1 C6 C7 -175.5(5)
C1 N2 C5 O1 -179.2(4)
C1 N2 C5 C4 1.1(7)
C1 C2 C3 C4 0.4(7)
C1 C2 C3 C16 -177.9(4)
C1 C2 C9 C8 -27.3(7)
C1 C6 C7 C8 4.1(8)
C1 C6 C7 C10 -177.9(5)
C2 C1 C6 N1 -172.7(5)
C2 C1 C6 C7 6.4(8)
C2 C3 C4 C5 0.1(7)
C2 C3 C4 C22 176.8(5)
C2 C3 C16 C17 119.1(6)
C2 C3 C16 C21 -62.1(7)
C3 C2 C9 C8 161.3(5)
C3 C4 C5 O1 179.4(4)
C3 C4 C5 N2 -0.9(7)
C3 C16 C17 C18 179.3(5)
C3 C16 C21 C20 -178.1(5)
C4 C3 C16 C17 -59.2(7)
C4 C3 C16 C21 119.6(6)
C5 N2 C1 C2 -0.5(7)
C5 N2 C1 C6 -178.5(5)
C6 N1 C11 C10 0.5(6)
C6 N1 C11 C12 -177.1(5)
C6 C1 C2 C3 177.7(5)
C6 C1 C2 C9 5.7(7)
C6 C7 C8 C9 -24.3(7)
C6 C7 C10 C11 -0.9(6)
C6 C7 C10 C15 177.8(6)
C7 C8 C9 C2 35.2(7)
C7 C10 C11 N1 0.2(6)
C7 C10 C11 C12 178.1(5)
C7 C10 C15 C14 -178.5(6)
C8 C7 C10 C11 176.7(6)
C8 C7 C10 C15 -4.5(10)
C9 C2 C3 C4 172.0(5)
C9 C2 C3 C16 -6.3(8)
C10 C7 C8 C9 158.3(6)
C10 C11 C12 C13 1.1(8)
C11 N1 C6 C1 178.0(5)
C11 N1 C6 C7 -1.1(6)
C11 C10 C15 C14 0.1(8)
C11 C12 C13 C14 -0.6(8)
C12 C13 C14 C15 -0.1(8)
C13 C14 C15 C10 0.4(8)
C15 C10 C11 N1 -178.8(4)
C15 C10 C11 C12 -0.9(8)
C16 C3 C4 C5 178.5(5)
C16 C3 C4 C22 -4.9(7)
C16 C17 C18 C19 -1.2(8)
C17 C16 C21 C20 0.7(8)
C17 C18 C19 C20 0.9(8)
C18 C19 C20 C21 0.3(8)
C19 C20 C21 C16 -1.1(8)
C21 C16 C17 C18 0.4(8)
C22 C4 C5 O1 2.6(7)
C22 C4 C5 N2 -177.7(5)
C23 O1 C5 N2 8.2(7)
C23 O1 C5 C4 -172.2(4)
N7 C52 C53 C54 171.7(4)
N7 C52 C53 C56 -1.1(6)
N7 C57 C58 C59 178.4(5)
N8 C47 C48 C49 -3.3(7)
N8 C47 C48 C55 173.6(5)
N8 C47 C52 N7 -4.0(7)
N8 C47 C52 C53 171.3(5)
C47 N8 C51 O3 -178.5(4)
C47 N8 C51 C50 1.2(7)
C47 C48 C49 C50 2.6(7)
C47 C48 C49 C62 -175.0(5)
C47 C48 C55 C54 32.4(7)
C47 C52 C53 C54 -4.1(8)
C47 C52 C53 C56 -176.9(5)
C48 C47 C52 N7 176.3(5)
C48 C47 C52 C53 -8.4(7)
C48 C49 C50 C51 -0.5(7)
C48 C49 C50 C68 177.2(5)
C48 C49 C62 C63 122.1(6)
C48 C49 C62 C67 -58.6(7)
C49 C48 C55 C54 -151.0(5)
C49 C50 C51 O3 178.1(4)
C49 C50 C51 N8 -1.6(7)
C49 C62 C63 C64 -178.8(5)
C49 C62 C67 C66 179.4(5)
C50 C49 C62 C63 -55.5(7)
C50 C49 C62 C67 123.7(5)
C51 N8 C47 C48 1.3(7)
C51 N8 C47 C52 -178.4(4)
C52 N7 C57 C56 -1.0(5)
C52 N7 C57 C58 178.9(5)
C52 C47 C48 C49 176.4(5)
C52 C47 C48 C55 -6.7(7)
C52 C53 C54 C55 28.9(7)
C52 C53 C56 C57 0.4(6)
C52 C53 C56 C61 178.7(6)
C53 C54 C55 C48 -41.8(6)
C53 C56 C57 N7 0.3(6)
C53 C56 C57 C58 -179.5(5)
C53 C56 C61 C60 -178.7(5)
C54 C53 C56 C57 -170.9(5)
C54 C53 C56 C61 7.4(10)
C55 C48 C49 C50 -174.1(5)
C55 C48 C49 C62 8.3(8)
C56 C53 C54 C55 -160.6(5)
C56 C57 C58 C59 -1.8(8)
C57 N7 C52 C47 177.1(5)
C57 N7 C52 C53 1.3(6)
C57 C56 C61 C60 -0.6(8)
C57 C58 C59 C60 0.6(8)
C58 C59 C60 C61 0.6(9)
C59 C60 C61 C56 -0.6(8)
C61 C56 C57 N7 -178.3(4)
C61 C56 C57 C58 1.9(8)
C62 C49 C50 C51 177.3(4)
C62 C49 C50 C68 -5.1(8)
C62 C63 C64 C65 -0.9(8)
C63 C62 C67 C66 -1.3(8)
C63 C64 C65 C66 -0.8(8)
C64 C65 C66 C67 1.4(8)
C65 C66 C67 C62 -0.3(8)
C67 C62 C63 C64 1.9(8)
C68 C50 C51 O3 0.4(7)
C68 C50 C51 N8 -179.3(5)
C69 O3 C51 N8 -3.7(6)
C69 O3 C51 C50 176.5(4)
N4 C29 C30 C31 172.1(4)
N4 C29 C30 C33 0.3(6)
N4 C34 C35 C36 177.7(5)
N5 C24 C25 C26 -2.9(7)
N5 C24 C25 C32 174.2(4)
N5 C24 C29 N4 -4.8(7)
N5 C24 C29 C30 170.2(5)
C24 N5 C28 O2 -177.5(4)
C24 N5 C28 C27 0.7(7)
C24 C25 C26 C27 1.5(7)
C24 C25 C26 C39 -177.7(5)
C24 C25 C32 C31 32.2(7)
C24 C29 C30 C31 -3.4(8)
C24 C29 C30 C33 -175.2(5)
C25 C24 C29 N4 174.7(5)
C25 C24 C29 C30 -10.4(7)
C25 C26 C27 C28 0.7(7)
C25 C26 C27 C45 176.6(5)
C25 C26 C39 C40 127.9(5)
C25 C26 C39 C44 -51.0(7)
C26 C25 C32 C31 -150.9(5)
C26 C27 C28 O2 176.3(4)
C26 C27 C28 N5 -1.9(8)
C26 C39 C40 C41 -178.4(5)
C26 C39 C44 C43 177.5(4)
C27 C26 C39 C40 -51.3(7)
C27 C26 C39 C44 129.8(5)
C28 N5 C24 C25 1.8(7)
C28 N5 C24 C29 -178.8(4)
C29 N4 C34 C33 -0.2(5)
C29 N4 C34 C35 -179.1(5)
C29 C24 C25 C26 177.7(4)
C29 C24 C25 C32 -5.2(7)
C29 C30 C31 C32 29.5(7)
C29 C30 C33 C34 -0.4(6)
C29 C30 C33 C38 -179.8(6)
C30 C31 C32 C25 -42.8(6)
C30 C33 C34 N4 0.4(5)
C30 C33 C34 C35 179.4(5)
C30 C33 C38 C37 -179.3(5)
C31 C30 C33 C34 -170.7(5)
C31 C30 C33 C38 9.9(10)
C32 C25 C26 C27 -175.4(5)
C32 C25 C26 C39 5.4(8)
C33 C30 C31 C32 -161.2(5)
C33 C34 C35 C36 -1.1(7)
C34 N4 C29 C24 175.5(5)
C34 N4 C29 C30 -0.1(6)
C34 C33 C38 C37 1.3(7)
C34 C35 C36 C37 3.0(8)
C35 C36 C37 C38 -2.9(8)
C36 C37 C38 C33 0.5(8)
C38 C33 C34 N4 179.9(4)
C38 C33 C34 C35 -1.1(7)
C39 C26 C27 C28 179.9(4)
C39 C26 C27 C45 -4.2(7)
C39 C40 C41 C42 1.3(8)
C40 C39 C44 C43 -1.4(7)
C40 C41 C42 C43 -2.2(8)
C41 C42 C43 C44 1.4(8)
C42 C43 C44 C39 0.5(7)
C44 C39 C40 C41 0.5(7)
C45 C27 C28 O2 0.2(7)
C45 C27 C28 N5 -178.1(5)
C46 O2 C28 N5 -7.0(6)
C46 O2 C28 C27 174.6(4)
N10 C80 C81 C82 179.2(5)
N11 C70 C71 C72 5.5(7)
N11 C70 C71 C75 -169.5(5)
N11 C70 C78 N10 0.3(7)
N11 C70 C78 C77 -175.1(5)
C70 N11 C74 O4 175.3(4)
C70 N11 C74 C73 -3.7(7)
C70 C71 C72 C73 -4.3(7)
C70 C71 C72 C85 175.9(4)
C70 C71 C75 C76 -33.3(7)
C71 C70 C78 N10 -178.1(5)
C71 C70 C78 C77 6.5(8)
C71 C72 C73 C74 -0.2(7)
C71 C72 C73 C91 -177.2(4)
C71 C72 C85 C86 59.0(7)
C71 C72 C85 C90 -123.0(5)
C71 C75 C76 C77 40.7(6)
C72 C71 C75 C76 152.1(5)
C72 C73 C74 O4 -174.4(5)
C72 C73 C74 N11 4.6(7)
C72 C85 C86 C87 177.7(5)
C72 C85 C90 C89 -178.3(5)
C73 C72 C85 C86 -120.8(6)
C73 C72 C85 C90 57.2(7)
C74 N11 C70 C71 -1.5(7)
C74 N11 C70 C78 -179.7(4)
C75 C71 C72 C73 170.4(5)
C75 C71 C72 C85 -9.4(7)
C75 C76 C77 C78 -27.5(7)
C75 C76 C77 C79 160.8(5)
C76 C77 C78 N10 -171.9(4)
C76 C77 C78 C70 4.1(8)
C76 C77 C79 C80 171.3(5)
C76 C77 C79 C84 -10.2(10)
C77 C79 C80 N10 0.5(6)
C77 C79 C80 C81 -178.1(5)
C77 C79 C84 C83 -179.9(5)
C78 N10 C80 C79 0.6(6)
C78 N10 C80 C81 179.0(5)
C78 C70 C71 C72 -176.2(5)
C78 C70 C71 C75 8.7(7)
C78 C77 C79 C80 -1.3(6)
C78 C77 C79 C84 177.2(6)
C79 C77 C78 N10 1.8(6)
C79 C77 C78 C70 177.7(5)
C79 C80 C81 C82 -2.5(8)
C80 N10 C78 C70 -177.5(5)
C80 N10 C78 C77 -1.5(6)
C80 C79 C84 C83 -1.5(7)
C80 C81 C82 C83 0.5(8)
C81 C82 C83 C84 0.9(8)
C82 C83 C84 C79 -0.4(8)
C84 C79 C80 N10 -178.3(4)
C84 C79 C80 C81 3.1(8)
C85 C72 C73 C74 179.6(4)
C85 C72 C73 C91 2.6(8)
C85 C86 C87 C88 -0.3(8)
C86 C85 C90 C89 -0.3(8)
C86 C87 C88 C89 1.4(8)
C87 C88 C89 C90 -1.9(8)
C88 C89 C90 C85 1.3(8)
C90 C85 C86 C87 -0.2(8)
C91 C73 C74 O4 2.7(7)
C91 C73 C74 N11 -178.2(5)
C92 O4 C74 N11 -1.4(7)
C92 O4 C74 C73 177.7(4)
